data_2014005
loop_
_publ_author_name
'Herres, Sonja'
'Fl\"orke, Ulrich'
'Henkel, Gerald'

_publ_section_title
;<i>N</i>,<i>N</i>'-Bis(dipiperidin-1-ylmethylene)propane-1,3-diamine and
 <i>N</i>,<i>N</i>'-bis(1,3-dimethylperhydropyrimidin-2-ylidene)propane-1,3-diamine
;
_journal_issue 5
_journal_name_full 'Acta Crystallographica Section C'
_journal_page_first o358
_journal_page_last o360
_journal_paper_doi 10.1107/S0108270104007012
_journal_volume 60
_journal_year 2004
_chemical_formula_iupac 'C15 H30 N6'
_chemical_formula_moiety 'C15 H30 N6'
_chemical_formula_sum 'C15 H30 N6'
_chemical_formula_weight 294.45
_chemical_name_systematic
;
N,N'-Bis(1,3-dimethylperhydropyrimidin-2-ylidene)propane-1,3-diamine
;
_space_group_IT_number 2
_symmetry_cell_setting triclinic
_symmetry_space_group_name_Hall '-P 1'
_symmetry_space_group_name_H-M 'P -1'
_atom_sites_solution_hydrogens difmap
_atom_sites_solution_primary direct
_atom_sites_solution_secondary difmap
_audit_creation_method SHELXL97
_cell_angle_alpha 89.307(3)
_cell_angle_beta 82.355(2)
_cell_angle_gamma 73.152(2)
_cell_formula_units_Z 2
_cell_length_a 6.9057(7)
_cell_length_b 7.6661(7)
_cell_length_c 16.3568(16)
_cell_measurement_reflns_used 718
_cell_measurement_temperature 120(2)
_cell_measurement_theta_max 21.1
_cell_measurement_theta_min 2.5
_cell_volume 821.07(14)
_computing_cell_refinement SMART
_computing_data_collection 'SMART (Bruker, 2002)'
_computing_data_reduction 'SAINT (Bruker, 2002)'
_computing_molecular_graphics 'SHELXTL and PLATON (Spek, 2002)'
_computing_publication_material SHELXTL
_computing_structure_refinement SHELXTL
_computing_structure_solution 'SHELXTL (Bruker, 2002)'
_diffrn_ambient_temperature 120(2)
_diffrn_measured_fraction_theta_full 0.990
_diffrn_measured_fraction_theta_max 0.990
_diffrn_measurement_device_type 'Bruker SMART CCD area-detector'
_diffrn_measurement_method '\p and \w'
_diffrn_radiation_monochromator graphite
_diffrn_radiation_source 'sealed tube'
_diffrn_radiation_type MoK\a
_diffrn_radiation_wavelength 0.71073
_diffrn_reflns_av_R_equivalents 0.0465
_diffrn_reflns_av_sigmaI/netI 0.1530
_diffrn_reflns_limit_h_max 9
_diffrn_reflns_limit_h_min -8
_diffrn_reflns_limit_k_max 10
_diffrn_reflns_limit_k_min -9
_diffrn_reflns_limit_l_max 21
_diffrn_reflns_limit_l_min -21
_diffrn_reflns_number 7147
_diffrn_reflns_theta_full 28.31
_diffrn_reflns_theta_max 28.31
_diffrn_reflns_theta_min 1.26
_diffrn_standards_decay_% <1
_diffrn_standards_number 726
_exptl_absorpt_coefficient_mu 0.075
_exptl_absorpt_correction_T_max 0.989
_exptl_absorpt_correction_T_min 0.910
_exptl_absorpt_correction_type multi-scan
_exptl_absorpt_process_details '(SADABS; Bruker, 2002)'
_exptl_crystal_colour colourless
_exptl_crystal_density_diffrn 1.191
_exptl_crystal_density_meas ?
_exptl_crystal_density_method 'not measured'
_exptl_crystal_description prism
_exptl_crystal_F_000 324
_exptl_crystal_size_max 0.20
_exptl_crystal_size_mid 0.15
_exptl_crystal_size_min 0.10
_refine_diff_density_max 0.232
_refine_diff_density_min -0.165
_refine_ls_extinction_method none
_refine_ls_goodness_of_fit_ref 0.836
_refine_ls_hydrogen_treatment constr
_refine_ls_matrix_type full
_refine_ls_number_parameters 194
_refine_ls_number_reflns 4053
_refine_ls_number_restraints 0
_refine_ls_restrained_S_all 0.836
_refine_ls_R_factor_all 0.1233
_refine_ls_R_factor_gt 0.0540
_refine_ls_shift/su_max 0.000
_refine_ls_shift/su_mean 0.000
_refine_ls_structure_factor_coef Fsqd
_refine_ls_weighting_details 'calc w = 1/[\s^2^(Fo^2^)+(0.0224P)^2^+0.0587P] where P=(Fo^2^+2Fc^2^)/3'
_refine_ls_weighting_scheme calc
_refine_ls_wR_factor_gt 0.0820
_refine_ls_wR_factor_ref 0.1130
_reflns_number_gt 1931
_reflns_number_total 4053
_reflns_threshold_expression >2\s(I)
_cod_data_source_file gg1207.cif
_cod_data_source_block II
_cod_depositor_comments
;
The following automatic conversions were performed:
'_symmetry_cell_setting' value 'Triclinic' changed to 'triclinic'
according to '/home/saulius/struct/CIF-dictionaries/cif_core.dic'
dictionary named 'cif_core.dic' version 2.4.1 from 2010-06-29.

Automatic conversion script
Id: cif_fix_enum 1527 2010-12-29 10:47:43Z saulius 

The following automatic conversions were performed:

'_symmetry_cell_setting' value 'Triclinic' changed to 'triclinic'
according to /home/saulius/struct/CIF-dictionaries/cif_core.dic
dictionary named 'cif_core.dic' version 2.4.1 from 2010-06-29.

Automatic conversion script
Id: cif_fix_values 1715 2011-07-08 13:25:40Z adriana 

The following automatic conversions were performed:

'_exptl_crystal_density_meas' value 'not measured' was changed to '?'
- the value is perceived as not measured.

Automatic conversion script
Id: cif_fix_values 3008 2015-01-20 13:52:24Z robertas 
;
_cod_original_sg_symbol_H-M P-1
_cod_database_code 2014005
_cod_database_fobs_code 2014005

loop_
_symmetry_equiv_pos_as_xyz
'x, y, z'
'-x, -y, -z'

loop_
_atom_site_label
_atom_site_fract_x
_atom_site_fract_y
_atom_site_fract_z
_atom_site_U_iso_or_equiv
_atom_site_adp_type
_atom_site_calc_flag
_atom_site_refinement_flags
_atom_site_occupancy
_atom_site_disorder_assembly
_atom_site_disorder_group
_atom_site_type_symbol
N1 -0.2269(3) 1.0989(3) 0.09859(12) 0.0293(5) Uani d . 1 . . N
N2 -0.0566(3) 1.2593(2) 0.16972(11) 0.0253(5) Uani d . 1 . . N
N3 0.0595(3) 0.9345(2) 0.15180(11) 0.0250(5) Uani d . 1 . . N
N4 0.3994(3) 0.5215(2) 0.35211(11) 0.0209(5) Uani d . 1 . . N
N5 0.7371(3) 0.5082(2) 0.37725(11) 0.0188(4) Uani d . 1 . . N
N6 0.6318(3) 0.2455(2) 0.36994(11) 0.0213(5) Uani d . 1 . . N
C1 -0.2592(4) 0.9284(3) 0.07584(15) 0.0396(7) Uani d . 1 . . C
H1A -0.1676 0.8772 0.0254 0.059 Uiso calc R 1 . . H
H1B -0.4012 0.9503 0.0662 0.059 Uiso calc R 1 . . H
H1C -0.2305 0.8424 0.1206 0.059 Uiso calc R 1 . . H
C2 -0.3155(4) 1.2520(3) 0.04755(15) 0.0326(7) Uani d . 1 . . C
H2A -0.4647 1.2713 0.0520 0.039 Uiso calc R 1 . . H
H2B -0.2569 1.2213 -0.0109 0.039 Uiso calc R 1 . . H
C3 -0.2761(4) 1.4269(3) 0.07296(15) 0.0396(7) Uani d . 1 . . C
H3A -0.1565 1.4449 0.0371 0.048 Uiso calc R 1 . . H
H3B -0.3961 1.5323 0.0672 0.048 Uiso calc R 1 . . H
C4 -0.2360(4) 1.4129(3) 0.16166(14) 0.0360(7) Uani d . 1 . . C
H4A -0.2132 1.5272 0.1798 0.043 Uiso calc R 1 . . H
H4B -0.3563 1.3956 0.1973 0.043 Uiso calc R 1 . . H
C5 0.1348(4) 1.3044(3) 0.15106(15) 0.0364(7) Uani d . 1 . . C
H5A 0.2487 1.1919 0.1444 0.055 Uiso calc R 1 . . H
H5B 0.1505 1.3795 0.1964 0.055 Uiso calc R 1 . . H
H5C 0.1341 1.3721 0.0999 0.055 Uiso calc R 1 . . H
C6 -0.0630(4) 1.0903(3) 0.13949(13) 0.0236(6) Uani d . 1 . . C
C7 0.1953(3) 0.9168(3) 0.21408(13) 0.0234(6) Uani d . 1 . . C
H7A 0.1365 1.0158 0.2564 0.028 Uiso calc R 1 . . H
H7B 0.3290 0.9278 0.1882 0.028 Uiso calc R 1 . . H
C8 0.2248(3) 0.7333(3) 0.25451(14) 0.0241(6) Uani d . 1 . . C
H8A 0.0901 0.7227 0.2793 0.029 Uiso calc R 1 . . H
H8B 0.2831 0.6353 0.2117 0.029 Uiso calc R 1 . . H
C9 0.3636(3) 0.7061(3) 0.32051(13) 0.0227(6) Uani d . 1 . . C
H9A 0.4954 0.7254 0.2972 0.027 Uiso calc R 1 . . H
H9B 0.3002 0.7965 0.3662 0.027 Uiso calc R 1 . . H
C10 0.5794(3) 0.4339(3) 0.36795(13) 0.0181(5) Uani d . 1 . . C
C11 0.6909(3) 0.6615(3) 0.43606(14) 0.0262(6) Uani d . 1 . . C
H11A 0.5498 0.7370 0.4354 0.039 Uiso calc R 1 . . H
H11B 0.7843 0.7350 0.4206 0.039 Uiso calc R 1 . . H
H11C 0.7078 0.6153 0.4916 0.039 Uiso calc R 1 . . H
C12 0.9377(3) 0.3784(3) 0.38082(13) 0.0223(6) Uani d . 1 . . C
H12A 1.0342 0.4435 0.3947 0.027 Uiso calc R 1 . . H
H12B 0.9917 0.3154 0.3265 0.027 Uiso calc R 1 . . H
C13 0.9170(3) 0.2400(3) 0.44633(14) 0.0236(6) Uani d . 1 . . C
H13A 1.0529 0.1572 0.4535 0.028 Uiso calc R 1 . . H
H13B 0.8523 0.3028 0.4999 0.028 Uiso calc R 1 . . H
C14 0.7854(3) 0.1338(3) 0.41670(14) 0.0222(6) Uani d . 1 . . C
H14A 0.8732 0.0290 0.3816 0.027 Uiso calc R 1 . . H
H14B 0.7168 0.0852 0.4649 0.027 Uiso calc R 1 . . H
C15 0.5040(4) 0.1503(3) 0.33783(15) 0.0321(7) Uani d . 1 . . C
H15A 0.4098 0.1241 0.3833 0.048 Uiso calc R 1 . . H
H15B 0.5899 0.0358 0.3105 0.048 Uiso calc R 1 . . H
H15C 0.4258 0.2267 0.2980 0.048 Uiso calc R 1 . . H

loop_
_atom_site_aniso_label
_atom_site_aniso_U_11
_atom_site_aniso_U_22
_atom_site_aniso_U_33
_atom_site_aniso_U_12
_atom_site_aniso_U_13
_atom_site_aniso_U_23
N1 0.0335(13) 0.0300(12) 0.0265(12) -0.0067(10) -0.0174(10) 0.0075(10)
N2 0.0305(12) 0.0192(11) 0.0245(12) -0.0029(9) -0.0080(10) 0.0043(9)
N3 0.0287(12) 0.0216(11) 0.0238(11) -0.0022(9) -0.0119(9) 0.0049(9)
N4 0.0199(11) 0.0145(10) 0.0290(12) -0.0046(8) -0.0077(9) 0.0082(8)
N5 0.0206(11) 0.0139(10) 0.0235(11) -0.0053(8) -0.0080(9) 0.0012(8)
N6 0.0235(11) 0.0125(10) 0.0321(12) -0.0072(9) -0.0147(9) 0.0041(9)
C1 0.0401(17) 0.0415(17) 0.0433(18) -0.0160(14) -0.0186(14) 0.0064(14)
C2 0.0265(15) 0.0413(16) 0.0264(15) -0.0023(12) -0.0092(12) 0.0127(12)
C3 0.0485(19) 0.0307(16) 0.0316(16) 0.0033(13) -0.0112(14) 0.0118(12)
C4 0.0465(18) 0.0226(14) 0.0311(16) 0.0035(12) -0.0090(13) 0.0043(11)
C5 0.0537(19) 0.0282(15) 0.0329(16) -0.0194(13) -0.0095(14) 0.0096(12)
C6 0.0273(14) 0.0267(14) 0.0177(13) -0.0085(11) -0.0045(11) 0.0038(11)
C7 0.0256(14) 0.0193(13) 0.0243(14) -0.0039(11) -0.0056(11) 0.0049(10)
C8 0.0236(13) 0.0199(13) 0.0301(14) -0.0057(10) -0.0091(11) 0.0027(10)
C9 0.0272(14) 0.0158(12) 0.0254(14) -0.0053(10) -0.0069(11) 0.0038(10)
C10 0.0242(13) 0.0160(12) 0.0167(12) -0.0094(10) -0.0043(10) 0.0030(9)
C11 0.0324(15) 0.0195(13) 0.0294(14) -0.0091(11) -0.0104(12) 0.0010(11)
C12 0.0181(13) 0.0234(13) 0.0282(14) -0.0079(10) -0.0086(11) 0.0026(10)
C13 0.0219(13) 0.0220(13) 0.0264(14) -0.0030(11) -0.0098(11) 0.0052(11)
C14 0.0241(14) 0.0143(12) 0.0278(14) -0.0038(10) -0.0066(11) 0.0052(10)
C15 0.0354(16) 0.0212(14) 0.0459(17) -0.0125(12) -0.0188(13) 0.0060(12)

loop_
_atom_type_symbol
_atom_type_description
_atom_type_scat_dispersion_real
_atom_type_scat_dispersion_imag
_atom_type_scat_source
C C 0.0033 0.0016 'International Tables Vol C Tables 4.2.6.8 and 6.1.1.4'
H H 0.0000 0.0000 'International Tables Vol C Tables 4.2.6.8 and 6.1.1.4'
N N 0.0061 0.0033 'International Tables Vol C Tables 4.2.6.8 and 6.1.1.4'

loop_
_geom_angle_atom_site_label_1
_geom_angle_atom_site_label_2
_geom_angle_atom_site_label_3
_geom_angle
_geom_angle_publ_flag
C6 N1 C1 117.68(19) ?
C6 N1 C2 123.2(2) ?
C1 N1 C2 114.15(19) ?
C6 N2 C5 117.32(19) ?
C6 N2 C4 115.3(2) ?
C5 N2 C4 113.35(18) ?
C6 N3 C7 119.93(19) y
C10 N4 C9 119.16(19) y
C10 N5 C12 116.26(17) ?
C10 N5 C11 117.15(18) ?
C12 N5 C11 112.79(17) ?
C10 N6 C15 119.63(17) ?
C10 N6 C14 124.42(18) ?
C15 N6 C14 114.84(16) ?
N1 C1 H1A 109.5 ?
N1 C1 H1B 109.5 ?
H1A C1 H1B 109.5 ?
N1 C1 H1C 109.5 ?
H1A C1 H1C 109.5 ?
H1B C1 H1C 109.5 ?
N1 C2 C3 112.3(2) ?
N1 C2 H2A 109.1 ?
C3 C2 H2A 109.1 ?
N1 C2 H2B 109.1 ?
C3 C2 H2B 109.1 ?
H2A C2 H2B 107.9 ?
C4 C3 C2 108.46(19) ?
C4 C3 H3A 110.0 ?
C2 C3 H3A 110.0 ?
C4 C3 H3B 110.0 ?
C2 C3 H3B 110.0 ?
H3A C3 H3B 108.4 ?
N2 C4 C3 109.89(19) ?
N2 C4 H4A 109.7 ?
C3 C4 H4A 109.7 ?
N2 C4 H4B 109.7 ?
C3 C4 H4B 109.7 ?
H4A C4 H4B 108.2 ?
N2 C5 H5A 109.5 ?
N2 C5 H5B 109.5 ?
H5A C5 H5B 109.5 ?
N2 C5 H5C 109.5 ?
H5A C5 H5C 109.5 ?
H5B C5 H5C 109.5 ?
N3 C6 N1 119.2(2) y
N3 C6 N2 125.9(2) y
N1 C6 N2 114.7(2) y
N3 C7 C8 110.09(19) y
N3 C7 H7A 109.6 ?
C8 C7 H7A 109.6 ?
N3 C7 H7B 109.6 ?
C8 C7 H7B 109.6 ?
H7A C7 H7B 108.2 ?
C9 C8 C7 112.94(19) y
C9 C8 H8A 109.0 ?
C7 C8 H8A 109.0 ?
C9 C8 H8B 109.0 ?
C7 C8 H8B 109.0 ?
H8A C8 H8B 107.8 ?
N4 C9 C8 110.21(18) y
N4 C9 H9A 109.6 ?
C8 C9 H9A 109.6 ?
N4 C9 H9B 109.6 ?
C8 C9 H9B 109.6 ?
H9A C9 H9B 108.1 ?
N4 C10 N6 118.5(2) y
N4 C10 N5 126.45(19) y
N6 C10 N5 114.86(18) y
N5 C11 H11A 109.5 ?
N5 C11 H11B 109.5 ?
H11A C11 H11B 109.5 ?
N5 C11 H11C 109.5 ?
H11A C11 H11C 109.5 ?
H11B C11 H11C 109.5 ?
N5 C12 C13 108.85(18) ?
N5 C12 H12A 109.9 ?
C13 C12 H12A 109.9 ?
N5 C12 H12B 109.9 ?
C13 C12 H12B 109.9 ?
H12A C12 H12B 108.3 ?
C14 C13 C12 106.78(18) ?
C14 C13 H13A 110.4 ?
C12 C13 H13A 110.4 ?
C14 C13 H13B 110.4 ?
C12 C13 H13B 110.4 ?
H13A C13 H13B 108.6 ?
N6 C14 C13 112.10(16) ?
N6 C14 H14A 109.2 ?
C13 C14 H14A 109.2 ?
N6 C14 H14B 109.2 ?
C13 C14 H14B 109.2 ?
H14A C14 H14B 107.9 ?
N6 C15 H15A 109.5 ?
N6 C15 H15B 109.5 ?
H15A C15 H15B 109.5 ?
N6 C15 H15C 109.5 ?
H15A C15 H15C 109.5 ?
H15B C15 H15C 109.5 ?

loop_
_geom_bond_atom_site_label_1
_geom_bond_atom_site_label_2
_geom_bond_site_symmetry_2
_geom_bond_distance
_geom_bond_publ_flag
N1 C6 . 1.375(3) y
N1 C1 . 1.449(3) ?
N1 C2 . 1.464(3) ?
N2 C6 . 1.407(3) y
N2 C5 . 1.454(3) ?
N2 C4 . 1.461(3) ?
N3 C6 . 1.279(2) y
N3 C7 . 1.453(3) y
N4 C10 . 1.289(2) y
N4 C9 . 1.464(2) y
N5 C10 . 1.393(3) y
N5 C12 . 1.461(2) ?
N5 C11 . 1.462(2) ?
N6 C10 . 1.385(2) y
N6 C15 . 1.446(3) ?
N6 C14 . 1.455(2) ?
C1 H1A . 0.9800 ?
C1 H1B . 0.9800 ?
C1 H1C . 0.9800 ?
C2 C3 . 1.516(3) ?
C2 H2A . 0.9900 ?
C2 H2B . 0.9900 ?
C3 C4 . 1.510(3) ?
C3 H3A . 0.9900 ?
C3 H3B . 0.9900 ?
C4 H4A . 0.9900 ?
C4 H4B . 0.9900 ?
C5 H5A . 0.9800 ?
C5 H5B . 0.9800 ?
C5 H5C . 0.9800 ?
C7 C8 . 1.518(3) y
C7 H7A . 0.9900 ?
C7 H7B . 0.9900 ?
C8 C9 . 1.510(3) y
C8 H8A . 0.9900 ?
C8 H8B . 0.9900 ?
C9 H9A . 0.9900 ?
C9 H9B . 0.9900 ?
C11 H11A . 0.9800 ?
C11 H11B . 0.9800 ?
C11 H11C . 0.9800 ?
C12 C13 . 1.521(3) ?
C12 H12A . 0.9900 ?
C12 H12B . 0.9900 ?
C13 C14 . 1.509(3) ?
C13 H13A . 0.9900 ?
C13 H13B . 0.9900 ?
C14 H14A . 0.9900 ?
C14 H14B . 0.9900 ?
C15 H15A . 0.9800 ?
C15 H15B . 0.9800 ?
C15 H15C . 0.9800 ?

loop_
_geom_torsion_atom_site_label_1
_geom_torsion_atom_site_label_2
_geom_torsion_atom_site_label_3
_geom_torsion_atom_site_label_4
_geom_torsion
_geom_torsion_publ_flag
C6 N1 C2 C3 -25.0(3) ?
C1 N1 C2 C3 -179.4(2) ?
N1 C2 C3 C4 -23.0(3) ?
C6 N2 C4 C3 -54.4(3) ?
C5 N2 C4 C3 84.8(3) ?
C2 C3 C4 N2 60.7(3) ?
C7 N3 C6 N1 -162.0(2) ?
C7 N3 C6 N2 12.8(3) y
C1 N1 C6 N3 3.7(3) ?
C2 N1 C6 N3 -149.8(2) ?
C1 N1 C6 N2 -171.64(19) ?
C2 N1 C6 N2 34.8(3) ?
C5 N2 C6 N3 54.5(3) ?
C4 N2 C6 N3 -168.0(2) ?
C5 N2 C6 N1 -130.5(2) ?
C4 N2 C6 N1 7.0(3) ?
C6 N3 C7 C8 145.6(2) ?
N3 C7 C8 C9 -179.60(18) ?
C10 N4 C9 C8 140.1(2) ?
C7 C8 C9 N4 -175.28(18) ?
C9 N4 C10 N6 -158.05(19) ?
C9 N4 C10 N5 16.4(3) y
C15 N6 C10 N4 12.9(3) ?
C14 N6 C10 N4 -154.4(2) ?
C15 N6 C10 N5 -162.2(2) ?
C14 N6 C10 N5 30.5(3) ?
C12 N5 C10 N4 -169.8(2) ?
C11 N5 C10 N4 52.7(3) ?
C12 N5 C10 N6 4.9(3) ?
C11 N5 C10 N6 -132.69(19) ?
C10 N5 C12 C13 -52.2(2) ?
C11 N5 C12 C13 87.2(2) ?
N5 C12 C13 C14 65.2(2) ?
C10 N6 C14 C13 -13.7(3) ?
C15 N6 C14 C13 178.40(19) ?
C12 C13 C14 N6 -33.3(2) ?

loop_
_cod_related_entry_id
_cod_related_entry_database
_cod_related_entry_code
1 ChemSpider 16186662
